data_1539759
loop_
_publ_author_name
'Deputier, S.'
'Guerin, R.'
'Ballini, Y.'
'Guivarc'h, A.'

_publ_section_title
;
 Solid state phase equilibria in the Ni - Al - As system
;
_journal_name_full 'Journal of Alloys Compd.'
_journal_page_first 13
_journal_page_last 21
_journal_volume 217
_journal_year 1995
_chemical_formula_sum 'Al0.85 As1.15 Ni2'
_chemical_name_systematic '(Al As Ni3)0.8'
_space_group_IT_number 194
_symmetry_space_group_name_Hall '-P 6c 2c'
_symmetry_space_group_name_H-M 'P 63/m m c'
_cell_angle_alpha 90
_cell_angle_beta 90
_cell_angle_gamma 120
_cell_formula_units_Z 1
_cell_length_a 3.861
_cell_length_b 3.861
_cell_length_c 5.106
_cell_volume 65.919
_citation_journal_id_ASTM JALCEU
_cod_data_source_file Deputier_JALCEU_1995_1026.cif
_cod_data_source_block Al0.85As1.15Ni2
_cod_original_cell_volume 65.91907
_cod_database_code 1539759

loop_
_symmetry_equiv_pos_as_xyz
x,y,z
x-y,x,z+1/2
-y,x-y,z
-x,-y,z+1/2
-x+y,-x,z
y,-x+y,z+1/2
-y,-x,-z+1/2
x-y,-y,-z
x,x-y,-z+1/2
y,x,-z
-x+y,y,-z+1/2
-x,-x+y,-z
-x,-y,-z
-x+y,-x,-z-1/2
y,-x+y,-z
x,y,-z-1/2
x-y,x,-z
-y,x-y,-z-1/2
y,x,z-1/2
-x+y,y,z
-x,-x+y,z-1/2
-y,-x,z
x-y,-y,z-1/2
x,x-y,z

loop_
_atom_site_label
_atom_site_type_symbol
_atom_site_fract_x
_atom_site_fract_y
_atom_site_fract_z
_atom_site_occupancy
_atom_site_U_iso_or_equiv
Al1 Al 0.3333 0.6667 0.25 0.425 0.0
Ni1 Ni 0 0 0 1 0.0
As1 As 0.3333 0.6667 0.25 0.575 0.0
